data_4070884
loop_
_publ_author_name
'Wang, Yaping'
'Sturm, Thomas'
'Steurer, Marianne'
'Arion, Vladimir B.'
'Mereiter, Kurt'
'Spindler, Felix'
'Weissensteiner, Walter'

_publ_section_title
;
 Synthesis, Coordination Behavior, and Use in Asymmetric Hydrogenations of
 Walphos-Type Ligands
;
_journal_issue 6
_journal_name_full Organometallics
_journal_page_first 1119
_journal_paper_doi 10.1021/om701103d
_journal_volume 27
_journal_year 2008
_chemical_absolute_configuration ad
_chemical_formula_moiety 'C48 H36 Cl2 F12 Fe O2 P2 Pd, 3(C H Cl3)'
_chemical_formula_sum 'C51 H39 Cl11 F12 Fe O2 P2 Pd'
_chemical_formula_weight 1525.96
_chemical_name_common 'yw242  (R,Rp)-1i'
_chemical_name_systematic
; 
 ? 
;
_space_group_IT_number 19
_symmetry_cell_setting orthorhombic
_symmetry_space_group_name_Hall 'P 2ac 2ab'
_symmetry_space_group_name_H-M 'P 21 21 21'
_atom_sites_solution_hydrogens geom
_atom_sites_solution_primary direct
_atom_sites_solution_secondary difmap
_audit_creation_method SHELXL-97
_cell_angle_alpha 90.00
_cell_angle_beta 90.00
_cell_angle_gamma 90.00
_cell_formula_units_Z 4
_cell_length_a 10.4499(4)
_cell_length_b 23.0779(11)
_cell_length_c 24.5543(11)
_cell_measurement_reflns_used 7463
_cell_measurement_temperature 100(2)
_cell_measurement_theta_max 28.63
_cell_measurement_theta_min 2.12
_cell_volume 5921.6(4)
_computing_cell_refinement 'Bruker SAINT'
_computing_data_collection 'Bruker SMART'
_computing_data_reduction 'Bruker SAINT, SADABS, XPREP'
_computing_molecular_graphics 'Bruker SHELXTL'
_computing_publication_material 'Bruker SHELXTL'
_computing_structure_refinement 'SHELXL-97 (Sheldrick, 1997)'
_computing_structure_solution 'SHELXS-97 (Sheldrick, 1997)'
_diffrn_ambient_temperature 100(2)
_diffrn_measured_fraction_theta_full 0.995
_diffrn_measured_fraction_theta_max 0.995
_diffrn_measurement_device_type 'CCD area detector'
_diffrn_measurement_method 'phi and omega scans'
_diffrn_radiation_monochromator graphite
_diffrn_radiation_source 'fine-focus sealed tube'
_diffrn_radiation_type MoK\a
_diffrn_radiation_wavelength 0.71073
_diffrn_reflns_av_R_equivalents 0.0725
_diffrn_reflns_av_sigmaI/netI 0.0447
_diffrn_reflns_limit_h_max 14
_diffrn_reflns_limit_h_min -14
_diffrn_reflns_limit_k_max 31
_diffrn_reflns_limit_k_min -31
_diffrn_reflns_limit_l_max 33
_diffrn_reflns_limit_l_min -33
_diffrn_reflns_number 132701
_diffrn_reflns_theta_full 29.46
_diffrn_reflns_theta_max 29.46
_diffrn_reflns_theta_min 2.42
_diffrn_standards_decay_% 0
_exptl_absorpt_coefficient_mu 1.177
_exptl_absorpt_correction_T_max 0.85
_exptl_absorpt_correction_T_min 0.66
_exptl_absorpt_correction_type multi-scan
_exptl_absorpt_process_details 'program SADABS'
_exptl_crystal_colour orange
_exptl_crystal_density_diffrn 1.712
_exptl_crystal_density_method 'not measured'
_exptl_crystal_description block
_exptl_crystal_F_000 3032
_exptl_crystal_size_max 0.32
_exptl_crystal_size_mid 0.20
_exptl_crystal_size_min 0.14
_refine_diff_density_max 0.922
_refine_diff_density_min -0.591
_refine_diff_density_rms 0.086
_refine_ls_abs_structure_details 'Flack H D (1983), Acta Cryst. A39, 876-881'
_refine_ls_abs_structure_Flack -0.008(12)
_refine_ls_extinction_method none
_refine_ls_goodness_of_fit_ref 1.032
_refine_ls_hydrogen_treatment constr
_refine_ls_matrix_type full
_refine_ls_number_parameters 732
_refine_ls_number_reflns 16331
_refine_ls_number_restraints 283
_refine_ls_restrained_S_all 1.027
_refine_ls_R_factor_all 0.0451
_refine_ls_R_factor_gt 0.0363
_refine_ls_shift/su_max 0.003
_refine_ls_shift/su_mean 0.000
_refine_ls_structure_factor_coef Fsqd
_refine_ls_weighting_details 'calc w=1/[\s^2^(Fo^2^)+(0.0320P)^2^+5.7951P] where P=(Fo^2^+2Fc^2^)/3'
_refine_ls_weighting_scheme calc
_refine_ls_wR_factor_gt 0.0771
_refine_ls_wR_factor_ref 0.0808
_reflns_number_gt 14587
_reflns_number_total 16331
_reflns_threshold_expression >2sigma(I)
_cod_data_source_file om701103d-file001.cif
_cod_data_source_block RRp-1i
_cod_depositor_comments
;
The following automatic conversions were performed:

'_symmetry_cell_setting' value 'Orthorhombic' changed to
'orthorhombic' according to
/home/saulius/struct/CIF-dictionaries/cif_core.dic dictionary named
'cif_core.dic' version 2.4.1 from 2010-06-29.

Automatic conversion script
Id: cif_fix_values 1715 2011-07-08 13:25:40Z adriana 
;
_cod_original_sg_symbol_H-M 'P2(1)2(1)2(1) '
_cod_database_code 4070884

loop_
_symmetry_equiv_pos_as_xyz
'x, y, z'
'-x+1/2, -y, z+1/2'
'-x, y+1/2, -z+1/2'
'x+1/2, -y+1/2, -z'

loop_
_atom_site_label
_atom_site_type_symbol
_atom_site_fract_x
_atom_site_fract_y
_atom_site_fract_z
_atom_site_U_iso_or_equiv
_atom_site_adp_type
_atom_site_occupancy
_atom_site_symmetry_multiplicity
_atom_site_calc_flag
_atom_site_refinement_flags
_atom_site_disorder_assembly
_atom_site_disorder_group
Pd1 Pd 0.459502(18) 0.532557(9) 0.372068(8) 0.01061(4) Uani 1 1 d U . .
Fe1 Fe 0.06125(4) 0.630096(18) 0.499460(17) 0.01284(8) Uani 1 1 d U . .
Cl1 Cl 0.68149(6) 0.54323(3) 0.37827(3) 0.01666(14) Uani 1 1 d U . .
Cl2 Cl 0.48256(7) 0.54848(3) 0.27855(3) 0.01809(15) Uani 1 1 d U . .
P1 P 0.46908(7) 0.51241(3) 0.46356(3) 0.01107(13) Uani 1 1 d U . .
P2 P 0.24887(7) 0.52286(3) 0.35523(3) 0.01098(14) Uani 1 1 d U . .
F1 F 0.2751(6) 0.42029(13) 0.16308(12) 0.1241(18) Uani 1 1 d U . .
F2 F 0.1953(3) 0.33787(13) 0.16724(9) 0.0541(7) Uani 1 1 d U . .
F3 F 0.3837(3) 0.3500(2) 0.18800(13) 0.1011(14) Uani 1 1 d U . .
F4 F 0.0930(2) 0.25382(9) 0.34574(9) 0.0300(5) Uani 1 1 d U . .
F5 F 0.1270(3) 0.30398(10) 0.41749(9) 0.0483(7) Uani 1 1 d U . .
F6 F -0.0449(2) 0.31597(10) 0.37199(12) 0.0479(6) Uani 1 1 d U . .
F7 F 0.1665(5) 0.76309(15) 0.2362(3) 0.161(3) Uani 1 1 d U . .
F8 F 0.3486(5) 0.7317(2) 0.2385(4) 0.199(3) Uani 1 1 d U . .
F9 F 0.2638(8) 0.74845(16) 0.3064(2) 0.168(3) Uani 1 1 d U . .
F10 F -0.0798(3) 0.61245(12) 0.15060(10) 0.0532(7) Uani 1 1 d U . .
F11 F -0.1633(2) 0.56254(11) 0.21521(11) 0.0443(6) Uani 1 1 d U . .
F12 F -0.0193(3) 0.52460(12) 0.16502(10) 0.0560(8) Uani 1 1 d U . .
O1 O 0.0837(2) 0.41622(10) 0.61936(10) 0.0249(5) Uani 1 1 d U . .
O2 O 0.2679(2) 0.35056(10) 0.58584(11) 0.0261(5) Uani 1 1 d U . .
C1 C 0.2195(2) 0.57605(13) 0.49887(12) 0.0124(4) Uani 1 1 d U . .
C2 C 0.1681(2) 0.58217(12) 0.44520(11) 0.0112(4) Uani 1 1 d U . .
C3 C 0.1703(3) 0.64274(13) 0.43153(12) 0.0145(5) Uani 1 1 d U . .
H3 H 0.1417 0.6595 0.3984 0.017 Uiso 1 1 calc R . .
C4 C 0.2231(3) 0.67274(13) 0.47653(13) 0.0148(5) Uani 1 1 d U . .
H4 H 0.2372 0.7134 0.4784 0.018 Uiso 1 1 calc R . .
C5 C 0.2514(3) 0.63256(13) 0.51826(12) 0.0141(5) Uani 1 1 d U . .
H5 H 0.2856 0.6416 0.5531 0.017 Uiso 1 1 calc R . .
C6 C -0.0501(3) 0.62639(16) 0.56811(14) 0.0260(6) Uani 1 1 d U . .
H6 H -0.0231 0.6130 0.6028 0.031 Uiso 1 1 calc R . .
C7 C -0.1047(3) 0.59230(16) 0.52644(16) 0.0255(6) Uani 1 1 d U . .
H7 H -0.1212 0.5519 0.5283 0.031 Uiso 1 1 calc R . .
C8 C -0.1303(3) 0.62850(16) 0.48184(15) 0.0239(6) Uani 1 1 d U . .
H8 H -0.1671 0.6166 0.4483 0.029 Uiso 1 1 calc R . .
C9 C -0.0927(3) 0.68520(15) 0.49507(15) 0.0235(6) Uani 1 1 d U . .
H9 H -0.0992 0.7183 0.4723 0.028 Uiso 1 1 calc R . .
C10 C -0.0429(3) 0.68379(15) 0.54903(13) 0.0233(6) Uani 1 1 d U . .
H10 H -0.0104 0.7160 0.5687 0.028 Uiso 1 1 calc R . .
C11 C 0.2400(3) 0.51848(13) 0.52406(12) 0.0132(5) Uani 1 1 d U . .
C12 C 0.1542(3) 0.49647(13) 0.56248(12) 0.0140(5) Uani 1 1 d U . .
H12 H 0.0862 0.5204 0.5750 0.017 Uiso 1 1 calc R . .
C13 C 0.1657(3) 0.44061(14) 0.58288(12) 0.0174(6) Uani 1 1 d U . .
C14 C 0.2638(3) 0.40480(14) 0.56373(13) 0.0198(6) Uani 1 1 d U . .
C15 C 0.3510(3) 0.42582(13) 0.52626(12) 0.0155(5) Uani 1 1 d U . .
H15 H 0.4184 0.4016 0.5138 0.019 Uiso 1 1 calc R . .
C16 C 0.3408(3) 0.48292(12) 0.50631(12) 0.0127(5) Uani 1 1 d U . .
C17 C 0.1308(2) 0.53086(14) 0.41090(11) 0.0127(5) Uani 1 1 d U . .
H17 H 0.1410 0.4960 0.4347 0.015 Uiso 1 1 calc R . .
C18 C -0.0076(2) 0.53015(15) 0.39080(12) 0.0164(6) Uani 1 1 d U . .
H18A H -0.0650 0.5223 0.4215 0.025 Uiso 1 1 calc R . .
H18B H -0.0177 0.4999 0.3632 0.025 Uiso 1 1 calc R . .
H18C H -0.0288 0.5679 0.3749 0.025 Uiso 1 1 calc R . .
C19 C 0.5949(3) 0.45804(13) 0.46873(12) 0.0148(5) Uani 1 1 d U . .
C20 C 0.5945(3) 0.41208(14) 0.43224(13) 0.0196(6) Uani 1 1 d U . .
H20 H 0.5257 0.4078 0.4073 0.023 Uiso 1 1 calc R . .
C21 C 0.6937(3) 0.37262(15) 0.43205(14) 0.0251(7) Uani 1 1 d U . .
H21 H 0.6925 0.3411 0.4072 0.030 Uiso 1 1 calc R . .
C22 C 0.7948(3) 0.37880(17) 0.46792(16) 0.0296(8) Uani 1 1 d U . .
H22 H 0.8635 0.3518 0.4675 0.036 Uiso 1 1 calc R . .
C23 C 0.7957(3) 0.42418(17) 0.50419(16) 0.0316(8) Uani 1 1 d U . .
H23 H 0.8653 0.4286 0.5287 0.038 Uiso 1 1 calc R . .
C24 C 0.6956(3) 0.46348(16) 0.50524(14) 0.0231(6) Uani 1 1 d U . .
H24 H 0.6959 0.4942 0.5310 0.028 Uiso 1 1 calc R . .
C25 C 0.5198(2) 0.57480(13) 0.50326(12) 0.0136(5) Uani 1 1 d U . .
C26 C 0.5268(3) 0.57089(13) 0.55950(12) 0.0162(5) Uani 1 1 d U . .
H26 H 0.5073 0.5354 0.5772 0.019 Uiso 1 1 calc R . .
C27 C 0.5625(3) 0.61920(15) 0.59019(13) 0.0229(6) Uani 1 1 d U . .
H27 H 0.5694 0.6164 0.6287 0.027 Uiso 1 1 calc R . .
C28 C 0.5879(3) 0.67114(16) 0.56436(15) 0.0260(7) Uani 1 1 d U . .
H28 H 0.6111 0.7042 0.5851 0.031 Uiso 1 1 calc R . .
C29 C 0.5794(3) 0.67497(14) 0.50829(15) 0.0225(6) Uani 1 1 d U . .
H29 H 0.5964 0.7108 0.4907 0.027 Uiso 1 1 calc R . .
C30 C 0.5464(3) 0.62712(13) 0.47769(12) 0.0157(5) Uani 1 1 d U . .
H30 H 0.5420 0.6299 0.4391 0.019 Uiso 1 1 calc R . .
C31 C 0.2188(3) 0.45101(12) 0.32631(12) 0.0119(5) Uani 1 1 d U . .
C32 C 0.2544(3) 0.43989(14) 0.27262(12) 0.0167(6) Uani 1 1 d U . .
H32 H 0.2931 0.4696 0.2514 0.020 Uiso 1 1 calc R . .
C33 C 0.2336(3) 0.38577(14) 0.25010(13) 0.0178(6) Uani 1 1 d U . .
C34 C 0.1778(3) 0.34165(14) 0.28010(13) 0.0182(6) Uani 1 1 d U . .
H34 H 0.1621 0.3048 0.2642 0.022 Uiso 1 1 calc R . .
C35 C 0.1452(3) 0.35239(13) 0.33376(13) 0.0176(6) Uani 1 1 d U . .
C36 C 0.1655(3) 0.40669(13) 0.35703(12) 0.0149(5) Uani 1 1 d U . .
H36 H 0.1428 0.4134 0.3940 0.018 Uiso 1 1 calc R . .
C37 C 0.1897(3) 0.57263(14) 0.30288(12) 0.0149(5) Uani 1 1 d U . .
C38 C 0.2374(3) 0.62873(14) 0.30044(13) 0.0194(6) Uani 1 1 d U . .
H38 H 0.3039 0.6405 0.3244 0.023 Uiso 1 1 calc R . .
C39 C 0.1872(3) 0.66758(16) 0.26281(15) 0.0272(7) Uani 1 1 d U . .
C40 C 0.0939(3) 0.65063(16) 0.22588(15) 0.0283(7) Uani 1 1 d U . .
H40 H 0.0623 0.6771 0.1995 0.034 Uiso 1 1 calc R . .
C41 C 0.0481(3) 0.59474(15) 0.22824(13) 0.0228(6) Uani 1 1 d U . .
C42 C 0.0936(3) 0.55601(14) 0.26665(12) 0.0174(6) Uani 1 1 d U . .
H42 H 0.0593 0.5179 0.2684 0.021 Uiso 1 1 calc R . .
C43 C 0.2697(4) 0.37462(17) 0.19184(14) 0.0302(7) Uani 1 1 d U . .
C44 C 0.0816(3) 0.30636(14) 0.36730(14) 0.0247(6) Uani 1 1 d U . .
C45 C 0.2345(5) 0.7284(2) 0.2623(3) 0.0594(12) Uani 1 1 d U . .
C46 C -0.0539(4) 0.57365(17) 0.18950(14) 0.0324(7) Uani 1 1 d U . .
C47 C -0.0123(3) 0.45301(16) 0.64235(13) 0.0240(7) Uani 1 1 d U . .
H47A H 0.0288 0.4855 0.6612 0.036 Uiso 1 1 calc R . .
H47B H -0.0640 0.4308 0.6683 0.036 Uiso 1 1 calc R . .
H47C H -0.0674 0.4679 0.6133 0.036 Uiso 1 1 calc R . .
C48 C 0.3556(4) 0.31069(16) 0.56225(18) 0.0340(9) Uani 1 1 d U . .
H48A H 0.3375 0.3067 0.5233 0.051 Uiso 1 1 calc R . .
H48B H 0.3467 0.2729 0.5800 0.051 Uiso 1 1 calc R . .
H48C H 0.4432 0.3250 0.5672 0.051 Uiso 1 1 calc R . .
C49 C 0.7009(4) 0.66975(17) 0.30929(15) 0.0294(7) Uani 1 1 d U . .
H49 H 0.6866 0.6270 0.3122 0.035 Uiso 1 1 calc R . .
Cl3 Cl 0.58140(12) 0.70556(5) 0.34655(5) 0.0517(3) Uani 1 1 d U . .
Cl4 Cl 0.69309(13) 0.68972(5) 0.24085(4) 0.0464(3) Uani 1 1 d U . .
Cl5 Cl 0.85383(12) 0.68611(6) 0.33543(6) 0.0557(3) Uani 1 1 d U . .
C50 C 0.7074(3) 0.43587(15) 0.26009(14) 0.0224(6) Uani 1 1 d U . .
H50 H 0.6851 0.4757 0.2729 0.027 Uiso 1 1 calc R . .
Cl6 Cl 0.59687(11) 0.38681(5) 0.28709(4) 0.0430(3) Uani 1 1 d U . .
Cl7 Cl 0.70015(9) 0.43446(5) 0.18900(4) 0.0355(2) Uani 1 1 d U . .
Cl8 Cl 0.86324(10) 0.41898(4) 0.28226(5) 0.0423(3) Uani 1 1 d U . .
C51 C 0.4825(4) 0.21465(16) 0.39868(15) 0.0289(7) Uani 1 1 d U A 1
H51 H 0.5479 0.1904 0.3795 0.035 Uiso 1 1 calc R A 1
Cl9 Cl 0.53550(10) 0.22959(5) 0.46442(4) 0.0401(2) Uani 1 1 d U A 1
Cl10 Cl 0.46040(16) 0.28081(6) 0.36220(6) 0.0452(4) Uani 0.803(3) 1 d PU A 1
Cl11 Cl 0.33323(13) 0.17762(6) 0.39870(6) 0.0315(3) Uani 0.803(3) 1 d PU A 1
Cl12 Cl 0.5379(9) 0.2623(4) 0.3492(3) 0.0694(17) Uiso 0.197(3) 1 d P A 2
Cl13 Cl 0.3355(10) 0.1999(5) 0.3980(4) 0.0694(17) Uiso 0.197(3) 1 d P A 2

loop_
_atom_site_aniso_label
_atom_site_aniso_U_11
_atom_site_aniso_U_22
_atom_site_aniso_U_33
_atom_site_aniso_U_23
_atom_site_aniso_U_13
_atom_site_aniso_U_12
Pd1 0.00819(8) 0.01220(10) 0.01144(9) -0.00035(8) 0.00029(7) -0.00059(8)
Fe1 0.00789(17) 0.0138(2) 0.01682(19) -0.00480(16) 0.00026(15) 0.00031(14)
Cl1 0.0089(3) 0.0207(4) 0.0204(3) 0.0025(3) 0.0000(3) -0.0017(2)
Cl2 0.0164(3) 0.0245(4) 0.0134(3) 0.0010(3) 0.0018(2) -0.0013(3)
P1 0.0089(3) 0.0116(3) 0.0126(3) -0.0005(2) -0.0003(3) -0.0005(3)
P2 0.0105(3) 0.0113(4) 0.0112(3) -0.0011(3) -0.0006(2) -0.0004(3)
F1 0.317(6) 0.0278(15) 0.0272(14) -0.0044(11) 0.060(2) -0.027(2)
F2 0.0712(17) 0.0703(18) 0.0209(11) -0.0185(12) 0.0043(12) -0.0282(15)
F3 0.0490(16) 0.209(4) 0.0457(19) -0.050(2) 0.0167(14) 0.025(2)
F4 0.0443(12) 0.0139(9) 0.0317(11) -0.0023(8) 0.0080(9) -0.0036(8)
F5 0.0950(19) 0.0308(14) 0.0192(10) 0.0052(9) -0.0015(11) -0.0224(13)
F6 0.0381(11) 0.0304(12) 0.0753(17) 0.0103(12) 0.0321(12) 0.0016(10)
F7 0.164(3) 0.0317(18) 0.287(6) 0.069(3) -0.156(4) -0.035(2)
F8 0.124(3) 0.081(3) 0.391(9) 0.044(4) 0.091(5) -0.055(3)
F9 0.337(8) 0.032(2) 0.135(3) 0.020(2) -0.104(4) -0.072(3)
F10 0.0615(17) 0.0629(17) 0.0351(13) 0.0150(12) -0.0301(12) 0.0050(13)
F11 0.0315(11) 0.0510(16) 0.0503(15) -0.0037(12) -0.0173(10) -0.0026(10)
F12 0.0646(17) 0.0604(16) 0.0428(14) -0.0296(12) -0.0315(12) 0.0264(14)
O1 0.0275(11) 0.0212(12) 0.0259(12) 0.0054(9) 0.0128(9) -0.0016(9)
O2 0.0275(12) 0.0165(12) 0.0341(14) 0.0093(10) 0.0064(10) -0.0010(9)
C1 0.0094(10) 0.0133(11) 0.0145(11) -0.0020(9) -0.0005(9) 0.0000(8)
C2 0.0066(11) 0.0130(11) 0.0138(11) -0.0013(8) 0.0010(8) 0.0002(9)
C3 0.0124(12) 0.0141(12) 0.0170(11) -0.0013(9) 0.0015(8) 0.0022(10)
C4 0.0096(10) 0.0132(12) 0.0217(14) -0.0020(10) 0.0007(9) -0.0005(9)
C5 0.0101(9) 0.0142(12) 0.0180(12) -0.0060(10) 0.0010(9) -0.0003(10)
C6 0.0160(13) 0.0390(17) 0.0232(12) 0.0004(11) 0.0096(10) 0.0013(13)
C7 0.0102(11) 0.0219(14) 0.0444(18) -0.0064(12) 0.0108(11) -0.0030(10)
C8 0.0073(9) 0.0334(16) 0.0311(15) -0.0176(12) -0.0002(10) 0.0023(11)
C9 0.0146(12) 0.0232(13) 0.0326(15) -0.0053(12) 0.0040(12) 0.0087(10)
C10 0.0137(13) 0.0263(13) 0.0299(14) -0.0166(11) 0.0051(11) 0.0000(11)
C11 0.0117(12) 0.0151(12) 0.0127(13) -0.0013(9) -0.0018(9) -0.0005(9)
C12 0.0137(12) 0.0148(13) 0.0134(13) -0.0029(10) 0.0015(10) -0.0004(10)
C13 0.0198(14) 0.0181(14) 0.0143(14) 0.0016(11) 0.0018(10) -0.0045(11)
C14 0.0235(15) 0.0149(13) 0.0211(15) 0.0027(12) -0.0006(11) -0.0006(11)
C15 0.0141(13) 0.0140(13) 0.0182(15) 0.0008(11) -0.0018(10) 0.0016(10)
C16 0.0121(11) 0.0135(12) 0.0124(12) -0.0001(10) 0.0002(9) -0.0019(9)
C17 0.0089(10) 0.0149(13) 0.0142(12) -0.0035(10) 0.0002(8) -0.0005(11)
C18 0.0093(10) 0.0196(15) 0.0204(14) -0.0071(12) -0.0009(9) -0.0006(11)
C19 0.0103(11) 0.0160(14) 0.0180(13) 0.0001(10) -0.0016(9) 0.0018(10)
C20 0.0214(14) 0.0161(15) 0.0212(15) -0.0032(12) -0.0041(11) 0.0027(11)
C21 0.0277(16) 0.0200(17) 0.0276(17) -0.0079(13) -0.0018(13) 0.0066(13)
C22 0.0231(16) 0.0290(19) 0.037(2) -0.0045(15) -0.0038(14) 0.0145(14)
C23 0.0245(16) 0.033(2) 0.037(2) -0.0085(15) -0.0167(15) 0.0127(14)
C24 0.0206(13) 0.0221(16) 0.0265(16) -0.0079(14) -0.0072(12) 0.0043(12)
C25 0.0081(11) 0.0155(12) 0.0172(11) -0.0054(10) -0.0005(10) 0.0004(9)
C26 0.0129(13) 0.0183(13) 0.0175(12) -0.0006(10) -0.0001(11) 0.0021(11)
C27 0.0165(14) 0.0307(17) 0.0213(14) -0.0109(11) -0.0066(12) 0.0030(13)
C28 0.0161(15) 0.0240(15) 0.0378(16) -0.0172(13) -0.0042(13) 0.0009(12)
C29 0.0154(13) 0.0140(14) 0.0382(16) -0.0054(12) 0.0040(13) -0.0034(11)
C30 0.0103(12) 0.0157(12) 0.0212(13) -0.0020(10) 0.0032(11) -0.0007(11)
C31 0.0106(12) 0.0105(11) 0.0146(12) -0.0010(9) -0.0004(10) 0.0004(9)
C32 0.0171(13) 0.0171(14) 0.0158(13) -0.0003(10) 0.0059(11) -0.0029(11)
C33 0.0188(14) 0.0204(15) 0.0143(12) -0.0031(10) 0.0021(11) -0.0010(11)
C34 0.0212(15) 0.0144(14) 0.0190(13) -0.0041(11) 0.0009(12) -0.0029(11)
C35 0.0200(14) 0.0127(12) 0.0201(13) 0.0013(10) 0.0026(11) 0.0008(11)
C36 0.0178(14) 0.0142(12) 0.0128(13) 0.0005(10) 0.0008(10) 0.0005(10)
C37 0.0131(12) 0.0160(13) 0.0156(13) 0.0025(10) 0.0000(10) 0.0027(10)
C38 0.0180(14) 0.0176(13) 0.0227(16) 0.0027(11) 0.0005(11) 0.0006(11)
C39 0.0271(17) 0.0210(14) 0.0336(19) 0.0101(13) -0.0009(13) 0.0014(12)
C40 0.0314(18) 0.0271(16) 0.0263(17) 0.0124(14) -0.0040(13) 0.0046(13)
C41 0.0250(14) 0.0245(15) 0.0188(14) 0.0022(11) -0.0034(11) 0.0070(12)
C42 0.0190(14) 0.0192(14) 0.0139(13) -0.0012(11) -0.0027(10) 0.0012(11)
C43 0.0466(19) 0.0245(18) 0.0197(15) -0.0077(12) 0.0088(14) -0.0114(14)
C44 0.0386(16) 0.0138(13) 0.0219(14) -0.0002(12) 0.0076(13) -0.0025(12)
C45 0.062(3) 0.031(2) 0.086(3) 0.031(2) -0.031(2) -0.016(2)
C46 0.0402(18) 0.0331(18) 0.0241(16) -0.0016(12) -0.0146(13) 0.0088(15)
C47 0.0269(16) 0.0276(18) 0.0174(15) -0.0008(12) 0.0074(11) -0.0015(12)
C48 0.0319(19) 0.0190(17) 0.051(3) 0.0083(17) 0.0094(17) 0.0035(14)
C49 0.0380(17) 0.0222(18) 0.0281(16) 0.0069(14) 0.0078(14) -0.0021(14)
Cl3 0.0675(8) 0.0385(6) 0.0491(6) 0.0037(5) 0.0288(6) 0.0119(5)
Cl4 0.0725(8) 0.0382(6) 0.0287(5) 0.0082(4) 0.0072(5) -0.0075(5)
Cl5 0.0511(7) 0.0465(7) 0.0696(8) 0.0112(6) -0.0148(6) -0.0070(5)
C50 0.0227(14) 0.0215(17) 0.0228(14) -0.0026(13) -0.0023(12) 0.0026(12)
Cl6 0.0491(6) 0.0445(6) 0.0355(5) 0.0043(4) 0.0047(4) -0.0146(5)
Cl7 0.0316(5) 0.0518(6) 0.0232(4) 0.0016(4) -0.0021(3) 0.0019(4)
Cl8 0.0347(5) 0.0349(6) 0.0573(7) -0.0063(5) -0.0271(5) 0.0075(4)
C51 0.0354(18) 0.0270(18) 0.0244(15) 0.0053(13) -0.0009(14) -0.0017(14)
Cl9 0.0422(5) 0.0534(6) 0.0247(4) -0.0024(4) -0.0006(4) 0.0035(5)
Cl10 0.0606(9) 0.0299(7) 0.0452(8) 0.0164(5) -0.0180(7) -0.0146(6)
Cl11 0.0297(6) 0.0255(7) 0.0392(7) 0.0039(6) -0.0033(5) -0.0038(5)

loop_
_atom_type_symbol
_atom_type_description
_atom_type_scat_dispersion_real
_atom_type_scat_dispersion_imag
_atom_type_scat_source
C C 0.0033 0.0016 'International Tables Vol C Tables 4.2.6.8 and 6.1.1.4'
H H 0.0000 0.0000 'International Tables Vol C Tables 4.2.6.8 and 6.1.1.4'
O O 0.0106 0.0060 'International Tables Vol C Tables 4.2.6.8 and 6.1.1.4'
F F 0.0171 0.0103 'International Tables Vol C Tables 4.2.6.8 and 6.1.1.4'
P P 0.1023 0.0942 'International Tables Vol C Tables 4.2.6.8 and 6.1.1.4'
Cl Cl 0.1484 0.1585 'International Tables Vol C Tables 4.2.6.8 and 6.1.1.4'
Fe Fe 0.3463 0.8444 'International Tables Vol C Tables 4.2.6.8 and 6.1.1.4'
Pd Pd -0.9988 1.0072 'International Tables Vol C Tables 4.2.6.8 and 6.1.1.4'

loop_
_geom_angle_atom_site_label_1
_geom_angle_atom_site_label_2
_geom_angle_atom_site_label_3
_geom_angle
P2 Pd1 P1 101.67(3)
P2 Pd1 Cl1 173.14(3)
P1 Pd1 Cl1 85.09(3)
P2 Pd1 Cl2 86.33(3)
P1 Pd1 Cl2 171.19(3)
Cl1 Pd1 Cl2 86.85(3)
C4 Fe1 C5 40.56(12)
C4 Fe1 C3 40.64(12)
C5 Fe1 C3 68.72(12)
C4 Fe1 C8 139.64(14)
C5 Fe1 C8 178.95(13)
C3 Fe1 C8 112.07(14)
C4 Fe1 C10 108.24(13)
C5 Fe1 C10 111.46(12)
C3 Fe1 C10 134.05(13)
C8 Fe1 C10 67.50(13)
C4 Fe1 C6 135.97(14)
C5 Fe1 C6 111.59(13)
C3 Fe1 C6 174.17(14)
C8 Fe1 C6 67.55(14)
C10 Fe1 C6 40.14(14)
C4 Fe1 C7 175.65(13)
C5 Fe1 C7 139.64(14)
C3 Fe1 C7 142.83(14)
C8 Fe1 C7 40.03(15)
C10 Fe1 C7 67.44(14)
C6 Fe1 C7 40.25(14)
C4 Fe1 C9 109.68(13)
C5 Fe1 C9 139.24(13)
C3 Fe1 C9 107.82(13)
C8 Fe1 C9 40.04(14)
C10 Fe1 C9 40.61(14)
C6 Fe1 C9 67.94(14)
C7 Fe1 C9 67.54(14)
C4 Fe1 C2 68.32(11)
C5 Fe1 C2 68.50(11)
C3 Fe1 C2 41.04(11)
C8 Fe1 C2 112.54(12)
C10 Fe1 C2 175.04(13)
C6 Fe1 C2 144.78(13)
C7 Fe1 C2 116.02(13)
C9 Fe1 C2 136.30(13)
C4 Fe1 C1 68.03(11)
C5 Fe1 C1 40.62(11)
C3 Fe1 C1 68.56(12)
C8 Fe1 C1 140.17(13)
C10 Fe1 C1 142.38(13)
C6 Fe1 C1 115.71(13)
C7 Fe1 C1 114.91(13)
C9 Fe1 C1 176.34(13)
C2 Fe1 C1 40.50(11)
C25 P1 C19 107.33(13)
C25 P1 C16 101.55(13)
C19 P1 C16 103.42(13)
C25 P1 Pd1 112.15(10)
C19 P1 Pd1 103.83(10)
C16 P1 Pd1 127.10(10)
C31 P2 C37 103.75(14)
C31 P2 C17 105.20(13)
C37 P2 C17 103.34(14)
C31 P2 Pd1 109.23(9)
C37 P2 Pd1 113.38(10)
C17 P2 Pd1 120.41(9)
C13 O1 C47 117.1(3)
C14 O2 C48 116.8(3)
C5 C1 C2 107.7(3)
C5 C1 C11 130.3(3)
C2 C1 C11 121.9(3)
C5 C1 Fe1 68.52(16)
C2 C1 Fe1 69.32(16)
C11 C1 Fe1 130.7(2)
C1 C2 C3 107.8(2)
C1 C2 C17 122.4(3)
C3 C2 C17 129.7(3)
C1 C2 Fe1 70.18(16)
C3 C2 Fe1 68.77(16)
C17 C2 Fe1 130.12(19)
C4 C3 C2 107.4(3)
C4 C3 Fe1 69.48(17)
C2 C3 Fe1 70.19(16)
C4 C3 H3 126.3
C2 C3 H3 126.3
Fe1 C3 H3 125.6
C5 C4 C3 109.1(3)
C5 C4 Fe1 69.90(17)
C3 C4 Fe1 69.88(17)
C5 C4 H4 125.5
C3 C4 H4 125.5
Fe1 C4 H4 126.3
C4 C5 C1 108.0(3)
C4 C5 Fe1 69.54(16)
C1 C5 Fe1 70.86(16)
C4 C5 H5 126.0
C1 C5 H5 126.0
Fe1 C5 H5 125.2
C10 C6 C7 107.8(3)
C10 C6 Fe1 69.91(18)
C7 C6 Fe1 69.91(18)
C10 C6 H6 126.1
C7 C6 H6 126.1
Fe1 C6 H6 125.6
C8 C7 C6 108.1(3)
C8 C7 Fe1 69.89(19)
C6 C7 Fe1 69.84(18)
C8 C7 H7 125.9
C6 C7 H7 125.9
Fe1 C7 H7 125.9
C7 C8 C9 108.7(3)
C7 C8 Fe1 70.08(18)
C9 C8 Fe1 70.16(17)
C7 C8 H8 125.6
C9 C8 H8 125.6
Fe1 C8 H8 125.7
C8 C9 C10 107.2(3)
C8 C9 Fe1 69.79(18)
C10 C9 Fe1 69.55(18)
C8 C9 H9 126.4
C10 C9 H9 126.4
Fe1 C9 H9 125.8
C6 C10 C9 108.2(3)
C6 C10 Fe1 69.95(18)
C9 C10 Fe1 69.84(17)
C6 C10 H10 125.9
C9 C10 H10 125.9
Fe1 C10 H10 125.9
C12 C11 C16 118.6(3)
C12 C11 C1 121.0(3)
C16 C11 C1 120.2(3)
C13 C12 C11 121.7(3)
C13 C12 H12 119.1
C11 C12 H12 119.1
O1 C13 C12 124.5(3)
O1 C13 C14 116.0(3)
C12 C13 C14 119.4(3)
O2 C14 C15 124.4(3)
O2 C14 C13 115.6(3)
C15 C14 C13 120.0(3)
C14 C15 C16 120.6(3)
C14 C15 H15 119.7
C16 C15 H15 119.7
C11 C16 C15 119.7(3)
C11 C16 P1 120.6(2)
C15 C16 P1 119.4(2)
C2 C17 C18 115.7(2)
C2 C17 P2 108.64(19)
C18 C17 P2 113.03(19)
C2 C17 H17 106.3
C18 C17 H17 106.3
P2 C17 H17 106.3
C17 C18 H18A 109.5
C17 C18 H18B 109.5
H18A C18 H18B 109.5
C17 C18 H18C 109.5
H18A C18 H18C 109.5
H18B C18 H18C 109.5
C24 C19 C20 119.2(3)
C24 C19 P1 122.0(2)
C20 C19 P1 118.6(2)
C21 C20 C19 120.3(3)
C21 C20 H20 119.8
C19 C20 H20 119.8
C20 C21 C22 120.3(3)
C20 C21 H21 119.9
C22 C21 H21 119.9
C23 C22 C21 119.7(3)
C23 C22 H22 120.1
C21 C22 H22 120.1
C22 C23 C24 120.4(3)
C22 C23 H23 119.8
C24 C23 H23 119.8
C23 C24 C19 120.1(3)
C23 C24 H24 120.0
C19 C24 H24 120.0
C26 C25 C30 119.8(3)
C26 C25 P1 119.9(2)
C30 C25 P1 120.3(2)
C25 C26 C27 120.0(3)
C25 C26 H26 120.0
C27 C26 H26 120.0
C28 C27 C26 119.8(3)
C28 C27 H27 120.1
C26 C27 H27 120.1
C27 C28 C29 120.0(3)
C27 C28 H28 120.0
C29 C28 H28 120.0
C30 C29 C28 120.5(3)
C30 C29 H29 119.8
C28 C29 H29 119.8
C29 C30 C25 120.0(3)
C29 C30 H30 120.0
C25 C30 H30 120.0
C36 C31 C32 119.1(3)
C36 C31 P2 121.7(2)
C32 C31 P2 119.2(2)
C33 C32 C31 120.2(3)
C33 C32 H32 119.9
C31 C32 H32 119.9
C32 C33 C34 121.2(3)
C32 C33 C43 119.7(3)
C34 C33 C43 119.1(3)
C35 C34 C33 118.6(3)
C35 C34 H34 120.7
C33 C34 H34 120.7
C34 C35 C36 121.0(3)
C34 C35 C44 120.3(3)
C36 C35 C44 118.6(3)
C31 C36 C35 120.1(3)
C31 C36 H36 120.0
C35 C36 H36 120.0
C38 C37 C42 119.1(3)
C38 C37 P2 119.6(2)
C42 C37 P2 121.2(2)
C37 C38 C39 119.7(3)
C37 C38 H38 120.2
C39 C38 H38 120.2
C40 C39 C38 121.2(3)
C40 C39 C45 119.6(3)
C38 C39 C45 119.3(4)
C41 C40 C39 118.7(3)
C41 C40 H40 120.6
C39 C40 H40 120.6
C40 C41 C42 121.0(3)
C40 C41 C46 121.4(3)
C42 C41 C46 117.6(3)
C41 C42 C37 120.3(3)
C41 C42 H42 119.9
C37 C42 H42 119.9
F1 C43 F2 108.1(4)
F1 C43 F3 106.1(4)
F2 C43 F3 103.0(3)
F1 C43 C33 113.5(3)
F2 C43 C33 113.9(3)
F3 C43 C33 111.6(3)
F5 C44 F4 107.5(3)
F5 C44 F6 106.2(3)
F4 C44 F6 105.8(3)
F5 C44 C35 112.5(3)
F4 C44 C35 112.8(3)
F6 C44 C35 111.5(3)
F9 C45 F7 110.8(6)
F9 C45 F8 98.2(6)
F7 C45 F8 104.4(6)
F9 C45 C39 115.8(4)
F7 C45 C39 114.9(4)
F8 C45 C39 110.8(5)
F11 C46 F12 106.5(3)
F11 C46 F10 107.1(3)
F12 C46 F10 107.6(3)
F11 C46 C41 111.7(3)
F12 C46 C41 111.5(3)
F10 C46 C41 112.2(3)
O1 C47 H47A 109.5
O1 C47 H47B 109.5
H47A C47 H47B 109.5
O1 C47 H47C 109.5
H47A C47 H47C 109.5
H47B C47 H47C 109.5
O2 C48 H48A 109.5
O2 C48 H48B 109.5
H48A C48 H48B 109.5
O2 C48 H48C 109.5
H48A C48 H48C 109.5
H48B C48 H48C 109.5
Cl4 C49 Cl3 110.1(2)
Cl4 C49 Cl5 109.7(2)
Cl3 C49 Cl5 110.8(2)
Cl4 C49 H49 108.7
Cl3 C49 H49 108.7
Cl5 C49 H49 108.7
Cl7 C50 Cl6 109.75(19)
Cl7 C50 Cl8 110.18(19)
Cl6 C50 Cl8 110.53(19)
Cl7 C50 H50 108.8
Cl6 C50 H50 108.8
Cl8 C50 H50 108.8
Cl9 C51 Cl11 111.9(2)
Cl9 C51 Cl10 109.7(2)
Cl11 C51 Cl10 107.3(2)
Cl9 C51 H51 109.3
Cl11 C51 H51 109.3
Cl10 C51 H51 109.3

loop_
_geom_bond_atom_site_label_1
_geom_bond_atom_site_label_2
_geom_bond_distance
Pd1 P2 2.2508(7)
Pd1 P1 2.2964(7)
Pd1 Cl1 2.3377(7)
Pd1 Cl2 2.3381(7)
Fe1 C4 2.036(3)
Fe1 C5 2.041(3)
Fe1 C3 2.041(3)
Fe1 C8 2.048(3)
Fe1 C10 2.050(3)
Fe1 C6 2.050(3)
Fe1 C7 2.051(3)
Fe1 C9 2.053(3)
Fe1 C2 2.060(3)
Fe1 C1 2.072(3)
P1 C25 1.818(3)
P1 C19 1.822(3)
P1 C16 1.834(3)
P2 C31 1.831(3)
P2 C37 1.831(3)
P2 C17 1.851(3)
F1 C43 1.270(5)
F2 C43 1.299(4)
F3 C43 1.323(5)
F4 C44 1.328(4)
F5 C44 1.322(4)
F6 C44 1.345(4)
F7 C45 1.247(6)
F8 C45 1.330(8)
F9 C45 1.217(7)
F10 C46 1.337(4)
F11 C46 1.331(5)
F12 C46 1.332(4)
O1 C13 1.362(4)
O1 C47 1.430(4)
O2 C14 1.365(4)
O2 C48 1.422(4)
C1 C5 1.428(4)
C1 C2 1.430(4)
C1 C11 1.481(4)
C2 C3 1.438(4)
C2 C17 1.504(4)
C3 C4 1.416(4)
C3 H3 0.9500
C4 C5 1.413(4)
C4 H4 0.9500
C5 H5 0.9500
C6 C10 1.407(5)
C6 C7 1.411(5)
C6 H6 0.9500
C7 C8 1.403(5)
C7 H7 0.9500
C8 C9 1.404(5)
C8 H8 0.9500
C9 C10 1.424(5)
C9 H9 0.9500
C10 H10 0.9500
C11 C12 1.397(4)
C11 C16 1.404(4)
C12 C13 1.388(4)
C12 H12 0.9500
C13 C14 1.398(4)
C14 C15 1.383(4)
C15 C16 1.410(4)
C15 H15 0.9500
C17 C18 1.529(4)
C17 H17 1.0000
C18 H18A 0.9800
C18 H18B 0.9800
C18 H18C 0.9800
C19 C24 1.388(4)
C19 C20 1.389(4)
C20 C21 1.379(4)
C20 H20 0.9500
C21 C22 1.383(5)
C21 H21 0.9500
C22 C23 1.375(5)
C22 H22 0.9500
C23 C24 1.384(5)
C23 H23 0.9500
C24 H24 0.9500
C25 C26 1.386(4)
C25 C30 1.389(4)
C26 C27 1.396(4)
C26 H26 0.9500
C27 C28 1.382(5)
C27 H27 0.9500
C28 C29 1.382(5)
C28 H28 0.9500
C29 C30 1.379(4)
C29 H29 0.9500
C30 H30 0.9500
C31 C36 1.388(4)
C31 C32 1.394(4)
C32 C33 1.383(4)
C32 H32 0.9500
C33 C34 1.386(4)
C33 C43 1.502(4)
C34 C35 1.383(4)
C34 H34 0.9500
C35 C36 1.393(4)
C35 C44 1.500(4)
C36 H36 0.9500
C37 C38 1.388(4)
C37 C42 1.395(4)
C38 C39 1.390(5)
C38 H38 0.9500
C39 C40 1.388(5)
C39 C45 1.488(6)
C40 C41 1.377(5)
C40 H40 0.9500
C41 C42 1.384(4)
C41 C46 1.509(5)
C42 H42 0.9500
C47 H47A 0.9800
C47 H47B 0.9800
C47 H47C 0.9800
C48 H48A 0.9800
C48 H48B 0.9800
C48 H48C 0.9800
C49 Cl4 1.745(4)
C49 Cl3 1.755(4)
C49 Cl5 1.763(4)
C49 H49 1.0000
C50 Cl7 1.748(3)
C50 Cl6 1.748(4)
C50 Cl8 1.760(3)
C50 H50 1.0000
C51 Cl9 1.741(4)
C51 Cl11 1.779(4)
C51 Cl10 1.785(4)
C51 H51 1.0000

loop_
_geom_hbond_atom_site_label_D
_geom_hbond_atom_site_label_H
_geom_hbond_atom_site_label_A
_geom_hbond_distance_DH
_geom_hbond_distance_HA
_geom_hbond_distance_DA
_geom_hbond_angle_DHA
_geom_hbond_site_symmetry_A
C49 H49 Cl1 1.00 2.53 3.382(4) 143.5 .
C50 H50 Cl2 1.00 2.71 3.533(3) 140.3 .
C51 H51 O1 1.00 2.49 3.230(5) 130.5 4_556
C51 H51 O2 1.00 2.63 3.362(5) 130.2 4_556
C32 H32 Cl2 0.95 2.77 3.462(3) 130.2 .

loop_
_geom_torsion_atom_site_label_1
_geom_torsion_atom_site_label_2
_geom_torsion_atom_site_label_3
_geom_torsion_atom_site_label_4
_geom_torsion
P2 Pd1 P1 C25 -115.19(10)
Cl1 Pd1 P1 C25 66.00(10)
P2 Pd1 P1 C19 129.26(10)
Cl1 Pd1 P1 C19 -49.56(10)
P2 Pd1 P1 C16 10.18(12)
Cl1 Pd1 P1 C16 -168.63(12)
P1 Pd1 P2 C31 -98.52(10)
Cl2 Pd1 P2 C31 77.76(10)
P1 Pd1 P2 C37 146.32(11)
Cl2 Pd1 P2 C37 -37.40(11)
P1 Pd1 P2 C17 23.27(12)
Cl2 Pd1 P2 C17 -160.45(12)
C4 Fe1 C1 C5 38.00(18)
C3 Fe1 C1 C5 81.89(19)
C8 Fe1 C1 C5 -178.9(2)
C10 Fe1 C1 C5 -53.7(3)
C6 Fe1 C1 C5 -93.8(2)
C7 Fe1 C1 C5 -138.51(19)
C2 Fe1 C1 C5 119.9(2)
C4 Fe1 C1 C2 -81.89(18)
C5 Fe1 C1 C2 -119.9(2)
C3 Fe1 C1 C2 -38.00(17)
C8 Fe1 C1 C2 61.2(3)
C10 Fe1 C1 C2 -173.6(2)
C6 Fe1 C1 C2 146.33(18)
C7 Fe1 C1 C2 101.6(2)
C4 Fe1 C1 C11 163.3(3)
C5 Fe1 C1 C11 125.3(3)
C3 Fe1 C1 C11 -152.8(3)
C8 Fe1 C1 C11 -53.6(4)
C10 Fe1 C1 C11 71.6(3)
C6 Fe1 C1 C11 31.5(3)
C7 Fe1 C1 C11 -13.2(3)
C2 Fe1 C1 C11 -114.8(3)
C5 C1 C2 C3 0.8(3)
C11 C1 C2 C3 -175.4(2)
Fe1 C1 C2 C3 58.69(19)
C5 C1 C2 C17 176.5(2)
C11 C1 C2 C17 0.3(4)
Fe1 C1 C2 C17 -125.6(3)
C5 C1 C2 Fe1 -57.89(19)
C11 C1 C2 Fe1 125.9(3)
C4 Fe1 C2 C1 81.12(18)
C5 Fe1 C2 C1 37.34(17)
C3 Fe1 C2 C1 119.2(2)
C8 Fe1 C2 C1 -142.59(19)
C6 Fe1 C2 C1 -60.0(3)
C7 Fe1 C2 C1 -98.6(2)
C9 Fe1 C2 C1 177.36(19)
C4 Fe1 C2 C3 -38.09(17)
C5 Fe1 C2 C3 -81.86(18)
C8 Fe1 C2 C3 98.2(2)
C6 Fe1 C2 C3 -179.2(2)
C7 Fe1 C2 C3 142.15(19)
C9 Fe1 C2 C3 58.1(2)
C1 Fe1 C2 C3 -119.2(2)
C4 Fe1 C2 C17 -162.7(3)
C5 Fe1 C2 C17 153.5(3)
C3 Fe1 C2 C17 -124.7(3)
C8 Fe1 C2 C17 -26.5(3)
C6 Fe1 C2 C17 56.1(4)
C7 Fe1 C2 C17 17.5(3)
C9 Fe1 C2 C17 -66.5(3)
C1 Fe1 C2 C17 116.1(3)
C1 C2 C3 C4 0.2(3)
C17 C2 C3 C4 -175.1(3)
Fe1 C2 C3 C4 59.8(2)
C1 C2 C3 Fe1 -59.58(19)
C17 C2 C3 Fe1 125.2(3)
C5 Fe1 C3 C4 -37.06(17)
C8 Fe1 C3 C4 142.20(19)
C10 Fe1 C3 C4 62.7(2)
C7 Fe1 C3 C4 175.8(2)
C9 Fe1 C3 C4 99.71(19)
C2 Fe1 C3 C4 -118.3(2)
C1 Fe1 C3 C4 -80.82(18)
C4 Fe1 C3 C2 118.3(2)
C5 Fe1 C3 C2 81.28(18)
C8 Fe1 C3 C2 -99.46(19)
C10 Fe1 C3 C2 -178.95(18)
C7 Fe1 C3 C2 -65.8(3)
C9 Fe1 C3 C2 -141.95(17)
C1 Fe1 C3 C2 37.52(16)
C2 C3 C4 C5 -1.1(3)
Fe1 C3 C4 C5 59.1(2)
C2 C3 C4 Fe1 -60.22(19)
C3 Fe1 C4 C5 -120.3(2)
C8 Fe1 C4 C5 178.42(19)
C10 Fe1 C4 C5 101.98(19)
C6 Fe1 C4 C5 66.8(3)
C9 Fe1 C4 C5 145.00(18)
C2 Fe1 C4 C5 -81.83(18)
C1 Fe1 C4 C5 -38.05(17)
C5 Fe1 C4 C3 120.3(2)
C8 Fe1 C4 C3 -61.3(3)
C10 Fe1 C4 C3 -137.74(18)
C6 Fe1 C4 C3 -172.9(2)
C9 Fe1 C4 C3 -94.7(2)
C2 Fe1 C4 C3 38.45(17)
C1 Fe1 C4 C3 82.23(18)
C3 C4 C5 C1 1.6(3)
Fe1 C4 C5 C1 60.71(19)
C3 C4 C5 Fe1 -59.1(2)
C2 C1 C5 C4 -1.5(3)
C11 C1 C5 C4 174.3(3)
Fe1 C1 C5 C4 -59.88(19)
C2 C1 C5 Fe1 58.38(19)
C11 C1 C5 Fe1 -125.9(3)
C3 Fe1 C5 C4 37.13(17)
C10 Fe1 C5 C4 -93.3(2)
C6 Fe1 C5 C4 -136.62(19)
C7 Fe1 C5 C4 -173.3(2)
C9 Fe1 C5 C4 -55.8(3)
C2 Fe1 C5 C4 81.35(18)
C1 Fe1 C5 C4 118.6(2)
C4 Fe1 C5 C1 -118.6(2)
C3 Fe1 C5 C1 -81.46(18)
C10 Fe1 C5 C1 148.09(18)
C6 Fe1 C5 C1 104.80(19)
C7 Fe1 C5 C1 68.1(3)
C9 Fe1 C5 C1 -174.4(2)
C2 Fe1 C5 C1 -37.24(17)
C4 Fe1 C6 C10 58.1(3)
C5 Fe1 C6 C10 98.1(2)
C8 Fe1 C6 C10 -81.2(2)
C7 Fe1 C6 C10 -118.7(3)
C9 Fe1 C6 C10 -37.8(2)
C2 Fe1 C6 C10 -178.9(2)
C1 Fe1 C6 C10 142.44(19)
C4 Fe1 C6 C7 176.8(2)
C5 Fe1 C6 C7 -143.2(2)
C8 Fe1 C6 C7 37.4(2)
C10 Fe1 C6 C7 118.7(3)
C9 Fe1 C6 C7 80.8(2)
C2 Fe1 C6 C7 -60.3(3)
C1 Fe1 C6 C7 -98.9(2)
C10 C6 C7 C8 0.3(4)
Fe1 C6 C7 C8 -59.6(2)
C10 C6 C7 Fe1 59.9(2)
C5 Fe1 C7 C8 178.5(2)
C3 Fe1 C7 C8 -52.9(3)
C10 Fe1 C7 C8 81.4(2)
C6 Fe1 C7 C8 119.2(3)
C9 Fe1 C7 C8 37.3(2)
C2 Fe1 C7 C8 -94.7(2)
C1 Fe1 C7 C8 -139.78(19)
C5 Fe1 C7 C6 59.3(3)
C3 Fe1 C7 C6 -172.1(2)
C8 Fe1 C7 C6 -119.2(3)
C10 Fe1 C7 C6 -37.8(2)
C9 Fe1 C7 C6 -81.9(2)
C2 Fe1 C7 C6 146.1(2)
C1 Fe1 C7 C6 101.1(2)
C6 C7 C8 C9 -0.2(4)
Fe1 C7 C8 C9 -59.7(2)
C6 C7 C8 Fe1 59.6(2)
C4 Fe1 C8 C7 -173.3(2)
C3 Fe1 C8 C7 148.7(2)
C10 Fe1 C8 C7 -81.2(2)
C6 Fe1 C8 C7 -37.6(2)
C9 Fe1 C8 C7 -119.6(3)
C2 Fe1 C8 C7 104.1(2)
C1 Fe1 C8 C7 66.1(3)
C4 Fe1 C8 C9 -53.7(3)
C3 Fe1 C8 C9 -91.8(2)
C10 Fe1 C8 C9 38.3(2)
C6 Fe1 C8 C9 81.9(2)
C7 Fe1 C8 C9 119.6(3)
C2 Fe1 C8 C9 -136.3(2)
C1 Fe1 C8 C9 -174.3(2)
C7 C8 C9 C10 0.0(3)
Fe1 C8 C9 C10 -59.7(2)
C7 C8 C9 Fe1 59.7(2)
C4 Fe1 C9 C8 146.3(2)
C5 Fe1 C9 C8 -178.8(2)
C3 Fe1 C9 C8 103.3(2)
C10 Fe1 C9 C8 -118.3(3)
C6 Fe1 C9 C8 -80.9(2)
C7 Fe1 C9 C8 -37.3(2)
C2 Fe1 C9 C8 67.5(3)
C4 Fe1 C9 C10 -95.4(2)
C5 Fe1 C9 C10 -60.5(3)
C3 Fe1 C9 C10 -138.3(2)
C8 Fe1 C9 C10 118.3(3)
C6 Fe1 C9 C10 37.4(2)
C7 Fe1 C9 C10 81.0(2)
C2 Fe1 C9 C10 -174.21(19)
C7 C6 C10 C9 -0.3(4)
Fe1 C6 C10 C9 59.6(2)
C7 C6 C10 Fe1 -59.9(2)
C8 C9 C10 C6 0.2(3)
Fe1 C9 C10 C6 -59.7(2)
C8 C9 C10 Fe1 59.9(2)
C4 Fe1 C10 C6 -141.6(2)
C5 Fe1 C10 C6 -98.5(2)
C3 Fe1 C10 C6 -179.1(2)
C8 Fe1 C10 C6 81.4(2)
C7 Fe1 C10 C6 37.9(2)
C9 Fe1 C10 C6 119.2(3)
C1 Fe1 C10 C6 -64.1(3)
C4 Fe1 C10 C9 99.2(2)
C5 Fe1 C10 C9 142.4(2)
C3 Fe1 C10 C9 61.7(3)
C8 Fe1 C10 C9 -37.8(2)
C6 Fe1 C10 C9 -119.2(3)
C7 Fe1 C10 C9 -81.3(2)
C1 Fe1 C10 C9 176.7(2)
C5 C1 C11 C12 83.3(4)
C2 C1 C11 C12 -101.5(3)
Fe1 C1 C11 C12 -12.2(4)
C5 C1 C11 C16 -102.0(4)
C2 C1 C11 C16 73.2(4)
Fe1 C1 C11 C16 162.4(2)
C16 C11 C12 C13 -0.6(4)
C1 C11 C12 C13 174.2(3)
C47 O1 C13 C12 -7.0(4)
C47 O1 C13 C14 175.9(3)
C11 C12 C13 O1 -178.4(3)
C11 C12 C13 C14 -1.4(4)
C48 O2 C14 C15 -10.2(5)
C48 O2 C14 C13 172.0(3)
O1 C13 C14 O2 -2.6(4)
C12 C13 C14 O2 -179.9(3)
O1 C13 C14 C15 179.5(3)
C12 C13 C14 C15 2.3(5)
O2 C14 C15 C16 -178.8(3)
C13 C14 C15 C16 -1.1(5)
C12 C11 C16 C15 1.8(4)
C1 C11 C16 C15 -173.0(3)
C12 C11 C16 P1 -171.3(2)
C1 C11 C16 P1 13.9(4)
C14 C15 C16 C11 -0.9(4)
C14 C15 C16 P1 172.2(2)
C25 P1 C16 C11 52.6(3)
C19 P1 C16 C11 163.7(2)
Pd1 P1 C16 C11 -77.0(3)
C25 P1 C16 C15 -120.5(2)
C19 P1 C16 C15 -9.4(3)
Pd1 P1 C16 C15 109.9(2)
C1 C2 C17 C18 123.5(3)
C3 C2 C17 C18 -61.9(4)
Fe1 C2 C17 C18 33.0(4)
C1 C2 C17 P2 -108.1(3)
C3 C2 C17 P2 66.5(3)
Fe1 C2 C17 P2 161.34(17)
C31 P2 C17 C2 166.90(19)
C37 P2 C17 C2 -84.6(2)
Pd1 P2 C17 C2 43.2(2)
C31 P2 C17 C18 -63.2(3)
C37 P2 C17 C18 45.3(3)
Pd1 P2 C17 C18 173.05(18)
C25 P1 C19 C24 10.2(3)
C16 P1 C19 C24 -96.6(3)
Pd1 P1 C19 C24 129.1(3)
C25 P1 C19 C20 -165.0(2)
C16 P1 C19 C20 88.2(3)
Pd1 P1 C19 C20 -46.1(3)
C24 C19 C20 C21 -0.5(5)
P1 C19 C20 C21 174.8(3)
C19 C20 C21 C22 -0.6(5)
C20 C21 C22 C23 0.6(6)
C21 C22 C23 C24 0.4(6)
C22 C23 C24 C19 -1.4(6)
C20 C19 C24 C23 1.5(5)
P1 C19 C24 C23 -173.7(3)
C19 P1 C25 C26 -68.7(3)
C16 P1 C25 C26 39.5(3)
Pd1 P1 C25 C26 177.9(2)
C19 P1 C25 C30 114.0(2)
C16 P1 C25 C30 -137.8(2)
Pd1 P1 C25 C30 0.6(3)
C30 C25 C26 C27 -1.0(4)
P1 C25 C26 C27 -178.3(2)
C25 C26 C27 C28 1.5(5)
C26 C27 C28 C29 -0.8(5)
C27 C28 C29 C30 -0.4(5)
C28 C29 C30 C25 0.9(5)
C26 C25 C30 C29 -0.2(4)
P1 C25 C30 C29 177.2(2)
C37 P2 C31 C36 -134.9(2)
C17 P2 C31 C36 -26.7(3)
Pd1 P2 C31 C36 103.9(2)
C37 P2 C31 C32 47.4(3)
C17 P2 C31 C32 155.6(2)
Pd1 P2 C31 C32 -73.8(2)
C36 C31 C32 C33 1.7(4)
P2 C31 C32 C33 179.4(2)
C31 C32 C33 C34 -0.2(5)
C31 C32 C33 C43 178.6(3)
C32 C33 C34 C35 -1.3(5)
C43 C33 C34 C35 179.8(3)
C33 C34 C35 C36 1.3(5)
C33 C34 C35 C44 178.5(3)
C32 C31 C36 C35 -1.7(4)
P2 C31 C36 C35 -179.3(2)
C34 C35 C36 C31 0.1(5)
C44 C35 C36 C31 -177.0(3)
C31 P2 C37 C38 -156.1(2)
C17 P2 C37 C38 94.3(3)
Pd1 P2 C37 C38 -37.7(3)
C31 P2 C37 C42 26.5(3)
C17 P2 C37 C42 -83.1(3)
Pd1 P2 C37 C42 144.9(2)
C42 C37 C38 C39 1.2(5)
P2 C37 C38 C39 -176.2(3)
C37 C38 C39 C40 -2.8(5)
C37 C38 C39 C45 177.1(4)
C38 C39 C40 C41 2.2(6)
C45 C39 C40 C41 -177.7(4)
C39 C40 C41 C42 0.1(5)
C39 C40 C41 C46 179.6(3)
C40 C41 C42 C37 -1.7(5)
C46 C41 C42 C37 178.8(3)
C38 C37 C42 C41 1.0(5)
P2 C37 C42 C41 178.5(2)
C32 C33 C43 F1 -23.2(6)
C34 C33 C43 F1 155.7(4)
C32 C33 C43 F2 -147.4(3)
C34 C33 C43 F2 31.5(5)
C32 C33 C43 F3 96.6(4)
C34 C33 C43 F3 -84.6(4)
C34 C35 C44 F5 138.7(3)
C36 C35 C44 F5 -44.1(4)
C34 C35 C44 F4 16.9(5)
C36 C35 C44 F4 -165.9(3)
C34 C35 C44 F6 -102.1(4)
C36 C35 C44 F6 75.1(4)
C40 C39 C45 F9 146.2(6)
C38 C39 C45 F9 -33.7(8)
C40 C39 C45 F7 15.0(8)
C38 C39 C45 F7 -165.0(6)
C40 C39 C45 F8 -103.1(6)
C38 C39 C45 F8 77.0(7)
C40 C41 C46 F11 -112.7(4)
C42 C41 C46 F11 66.8(4)
C40 C41 C46 F12 128.3(4)
C42 C41 C46 F12 -52.2(5)
C40 C41 C46 F10 7.5(5)
C42 C41 C46 F10 -172.9(3)
